data_4348151
loop_
_publ_author_name
'Zhu, Guang Yuan'
'Meng, Miao'
'Tan, Ying Ning'
'Xiao, Xuan'
'Liu, Chun Y.'

_publ_section_title
;
 Electronic Coupling between Two Covalently Bonded Dimolybdenum Units
 Bridged by a Naphthalene Group.
;
_journal_issue 12
_journal_name_full 'Inorganic chemistry'
_journal_page_first 6315
_journal_page_last 6322
_journal_paper_doi 10.1021/acs.inorgchem.6b01021
_journal_volume 55
_journal_year 2016
_chemical_formula_moiety 'C102 H96 Mo4 N12 O16, 2(C1 Cl2)'
_chemical_formula_sum 'C104 H100 Cl4 Mo4 N12 O16'
_chemical_formula_weight 2299.52
_space_group_crystal_system triclinic
_space_group_IT_number 2
_space_group_name_Hall '-P 1'
_space_group_name_H-M_alt 'P -1'
_atom_sites_solution_hydrogens geom
_atom_sites_solution_primary direct
_atom_sites_solution_secondary difmap
_audit_creation_date 2015-05-03
_audit_creation_method
;
Olex2 1.2
(compiled 2015.01.26 svn.r3150 for OlexSys, GUI svn.r4998)
;
_cell_angle_alpha 83.485(3)
_cell_angle_beta 84.650(3)
_cell_angle_gamma 86.793(3)
_cell_formula_units_Z 1
_cell_length_a 12.0793(4)
_cell_length_b 13.5740(5)
_cell_length_c 15.0188(6)
_cell_measurement_reflns_used 7062
_cell_measurement_temperature 100(2)
_cell_measurement_theta_max 65.5090
_cell_measurement_theta_min 2.9760
_cell_volume 2433.42(16)
_computing_cell_refinement
;
CrysAlisPro, Agilent Technologies,
Version 1.171.37.34 (release 22-05-2014 CrysAlis171 .NET)
(compiled May 22 2014,16:03:01)
;
_computing_data_collection
;
CrysAlisPro, Agilent Technologies,
Version 1.171.37.34 (release 22-05-2014 CrysAlis171 .NET)
(compiled May 22 2014,16:03:01)
;
_computing_data_reduction
;
CrysAlisPro, Agilent Technologies,
Version 1.171.37.34 (release 22-05-2014 CrysAlis171 .NET)
(compiled May 22 2014,16:03:01)
;
_computing_molecular_graphics 'Olex2 (Dolomanov et al., 2009)'
_computing_publication_material 'Olex2 (Dolomanov et al., 2009)'
_computing_structure_refinement 'XH (Sheldrick, 2008)'
_computing_structure_solution 'SIR2004 (Burla et al., 2007)'
_diffrn_ambient_temperature 100.15
_diffrn_detector 'CCD plate'
_diffrn_detector_area_resol_mean 8.2417
_diffrn_detector_type Onyx
_diffrn_measured_fraction_theta_full 0.972
_diffrn_measured_fraction_theta_max 0.972
_diffrn_measurement_details
;
#__ type_ start__ end____ width___ exp.time_
  1 omega  -25.00   38.00   1.0000    1.0000
omega____ theta____ kappa____ phi______ frames
    -       -0.9375   57.0000   30.0000 63

#__ type_ start__ end____ width___ exp.time_
  2 omega  -54.00   22.00   1.0000    1.0000
omega____ theta____ kappa____ phi______ frames
    -       -0.9375  -38.0000 -150.0000 76

#__ type_ start__ end____ width___ exp.time_
  3 omega    7.00  162.00   1.0000    4.7450
omega____ theta____ kappa____ phi______ frames
    -       86.6431    0.0000   30.0000 155

#__ type_ start__ end____ width___ exp.time_
  4 omega   70.00  110.00   1.0000    4.7450
omega____ theta____ kappa____ phi______ frames
    -       86.6431  -77.0000   60.0000 40

#__ type_ start__ end____ width___ exp.time_
  5 omega   69.00  108.00   1.0000    4.7450
omega____ theta____ kappa____ phi______ frames
    -       86.6431  -94.0000    0.0000 39

#__ type_ start__ end____ width___ exp.time_
  6 omega   31.00  119.00   1.0000    4.7450
omega____ theta____ kappa____ phi______ frames
    -       86.6431 -125.0000 -120.0000 88

#__ type_ start__ end____ width___ exp.time_
  7 omega   37.00   80.00   1.0000    1.0000
omega____ theta____ kappa____ phi______ frames
    -       -0.9375 -179.0000 -120.0000 43

#__ type_ start__ end____ width___ exp.time_
  8 omega   21.00   50.00   1.0000    4.7450
omega____ theta____ kappa____ phi______ frames
    -       86.6431  -94.0000    0.0000 29

#__ type_ start__ end____ width___ exp.time_
  9 omega   21.00   48.00   1.0000    4.7450
omega____ theta____ kappa____ phi______ frames
    -       86.6431  -77.0000   60.0000 27

#__ type_ start__ end____ width___ exp.time_
 10 omega   16.00  117.00   1.0000    4.7450
omega____ theta____ kappa____ phi______ frames
    -       86.6431  -77.0000 -120.0000 101

#__ type_ start__ end____ width___ exp.time_
 11 omega   60.00  146.00   1.0000    4.7450
omega____ theta____ kappa____ phi______ frames
    -       86.6431   61.0000   30.0000 86

#__ type_ start__ end____ width___ exp.time_
 12 omega  -63.00  -15.00   1.0000    4.7450
omega____ theta____ kappa____ phi______ frames
    -      -88.5181   30.0000  -30.0000 48

#__ type_ start__ end____ width___ exp.time_
 13 omega  -67.00  -16.00   1.0000    4.7450
omega____ theta____ kappa____ phi______ frames
    -      -88.5181   77.0000   90.0000 51

#__ type_ start__ end____ width___ exp.time_
 14 omega -116.00  -90.00   1.0000    4.7450
omega____ theta____ kappa____ phi______ frames
    -      -88.5181   77.0000   90.0000 26

#__ type_ start__ end____ width___ exp.time_
 15 omega  -65.00  -19.00   1.0000    4.7450
omega____ theta____ kappa____ phi______ frames
    -      -88.5181   45.0000 -180.0000 46
;
_diffrn_measurement_device 'four-circle diffractometer'
_diffrn_measurement_device_type 'Xcalibur, Onyx, Nova'
_diffrn_measurement_method '\w scans'
_diffrn_orient_matrix_UB_11 -0.0633458000
_diffrn_orient_matrix_UB_12 -0.0498356000
_diffrn_orient_matrix_UB_13 -0.0658879000
_diffrn_orient_matrix_UB_21 0.0382551000
_diffrn_orient_matrix_UB_22 0.0793461000
_diffrn_orient_matrix_UB_23 -0.0766306000
_diffrn_orient_matrix_UB_31 0.1047226000
_diffrn_orient_matrix_UB_32 -0.0655510000
_diffrn_orient_matrix_UB_33 -0.0229775000
_diffrn_radiation_monochromator mirror
_diffrn_radiation_probe x-ray
_diffrn_radiation_type CuK\a
_diffrn_radiation_wavelength 1.54178
_diffrn_reflns_av_R_equivalents 0.0374
_diffrn_reflns_av_unetI/netI 0.0539
_diffrn_reflns_limit_h_max 14
_diffrn_reflns_limit_h_min -8
_diffrn_reflns_limit_k_max 14
_diffrn_reflns_limit_k_min -15
_diffrn_reflns_limit_l_max 17
_diffrn_reflns_limit_l_min -17
_diffrn_reflns_number 15542
_diffrn_reflns_theta_full 65.96
_diffrn_reflns_theta_max 65.96
_diffrn_reflns_theta_min 2.97
_diffrn_source 'sealed X-ray tube'
_diffrn_source_type 'Nova (Cu) X-ray Source'
_exptl_absorpt_coefficient_mu 5.742
_exptl_absorpt_correction_T_max 1.00000
_exptl_absorpt_correction_T_min 0.61277
_exptl_absorpt_correction_type multi-scan
_exptl_absorpt_process_details
;
CrysAlisPro, Agilent Technologies,
Version 1.171.37.34 (release 22-05-2014 CrysAlis171 .NET)
(compiled May 22 2014,16:03:01)
Empirical absorption correction using spherical harmonics,
 implemented in SCALE3 ABSPACK scaling algorithm.
;
_exptl_crystal_density_diffrn 1.569
_exptl_crystal_density_method 'not measured'
_exptl_crystal_description
;
;
_exptl_crystal_F_000 1172
_exptl_crystal_size_max 0.2
_exptl_crystal_size_mid 0.2
_exptl_crystal_size_min 0.03
_refine_diff_density_max 1.372
_refine_diff_density_min -1.179
_refine_diff_density_rms 0.118
_refine_ls_extinction_method none
_refine_ls_goodness_of_fit_ref 1.036
_refine_ls_hydrogen_treatment constr
_refine_ls_matrix_type full
_refine_ls_number_parameters 671
_refine_ls_number_reflns 8224
_refine_ls_number_restraints 11
_refine_ls_restrained_S_all 1.040
_refine_ls_R_factor_all 0.0806
_refine_ls_R_factor_gt 0.0595
_refine_ls_shift/su_max 0.001
_refine_ls_shift/su_mean 0.000
_refine_ls_structure_factor_coef Fsqd
_refine_ls_weighting_details 'calc w=1/[\s^2^(Fo^2^)+(0.0945P)^2^+5.9458P] where P=(Fo^2^+2Fc^2^)/3'
_refine_ls_weighting_scheme calc
_refine_ls_wR_factor_gt 0.1567
_refine_ls_wR_factor_ref 0.1731
_reflns_number_gt 6232
_reflns_number_total 8224
_reflns_threshold_expression >2sigma(I)
_cod_data_source_file ic6b01021_si_002.cif
_cod_data_source_block O2-naph-O2
_cod_database_code 4348151
_reflns_odcompleteness_completeness 99.88
_reflns_odcompleteness_iscentric 1
_reflns_odcompleteness_theta 61.08
_olex2_refinement_description
;
1. Fixed Uiso
 At 1.2 times of:
  All C(H) groups
 At 1.5 times of:
  All C(H,H,H) groups
2. Restrained distances
 O5-C57 = O5A-C57A
 1.42 with sigma of 0.02
 C54-O5 = C54A-O5A
 1.35 with sigma of 0.02
 C1S-Cl1 = C2S-Cl2
 1.78 with sigma of 0.02
 C2S-Cl3 = C2S-Cl4
 1.78 with sigma of 0.02
 Cl1-Cl2 = Cl3-Cl4
 2.78 with sigma of 0.02
 C54-C57 \\sim C54A-C57A
 with sigma of 0.02
3. Others
 Sof(C51A)=Sof(C52A)=Sof(H52B)=Sof(C53A)=Sof(H53B)=Sof(C54A)=Sof(C55A)=
 Sof(H55B)=Sof(C56A)=Sof(H56B)=Sof(O5A)=Sof(C57A)=Sof(H57D)=Sof(H57E)=Sof(H57F)=
 1-FVAR(1)
 Sof(C51)=Sof(C52)=Sof(H52A)=Sof(C53)=Sof(H53A)=Sof(C54)=Sof(C55)=Sof(H55A)=
 Sof(C56)=Sof(H56A)=Sof(O5)=Sof(C57)=Sof(H57A)=Sof(H57B)=Sof(H57C)=FVAR(1)
 Fixed Sof: Cl1(0.7) C1S(0.7) Cl2(0.7) Cl3(0.3) C2S(0.3) Cl4(0.3)
4.a Me refined with riding coordinates:
 C17(H17A,H17B,H17C), C27(H27A,H27B,H27C), C37(H37A,H37B,H37C), C47(H47A,H47B,
 H47C), C57(H57A,H57B,H57C), C57A(H57D,H57E,H57F), C67(H67A,H67B,H67C)
4.b Aromatic/amide H refined with riding coordinates:
 C1(H1A), C2(H2A), C3(H3A), C6(H6A), C7(H7A), C8(H8A), C12(H12A), C13(H13A),
 C15(H15A), C16(H16A), C22(H22A), C23(H23A), C25(H25A), C26(H26A), C32(H32A),
 C33(H33A), C35(H35A), C36(H36A), C42(H42A), C43(H43A), C45(H45A), C46(H46A),
 C52(H52A), C53(H53A), C55(H55A), C56(H56A), C52A(H52B), C53A(H53B), C55A(H55B),
  C56A(H56B), C62(H62A), C63(H63A), C65(H65A), C66(H66A)
4.c Fitted hexagon refined as free rotating group:
 C51(C52,C53,C54,C55,C56), C51A(C52A,C53A,C54A,C55A,C56A)
;
_olex2_submission_special_instructions 'No special instructions were received'

loop_
_space_group_symop_id
_space_group_symop_operation_xyz
1 'x, y, z'
2 '-x, -y, -z'

loop_
_atom_site_label
_atom_site_type_symbol
_atom_site_fract_x
_atom_site_fract_y
_atom_site_fract_z
_atom_site_U_iso_or_equiv
_atom_site_adp_type
_atom_site_occupancy
_atom_site_calc_flag
_atom_site_disorder_assembly
_atom_site_disorder_group
_atom_site_refinement_flags_posn
Mo1 Mo 1.16411(4) -0.31774(3) -0.75936(3) 0.03534(17) Uani 1 d A . .
Mo2 Mo 1.25594(4) -0.43189(3) -0.81873(3) 0.03373(16) Uani 1 d A . .
N1 N 1.2600(5) -0.3359(4) -0.6452(4) 0.0419(13) Uani 1 d . . .
N2 N 1.3643(5) -0.4577(4) -0.7125(4) 0.0428(13) Uani 1 d . . .
N3 N 1.0399(4) -0.4134(4) -0.6943(3) 0.0364(11) Uani 1 d . . .
N4 N 1.1431(4) -0.5409(4) -0.7568(3) 0.0364(11) Uani 1 d . . .
N5 N 1.0758(5) -0.2776(4) -0.8763(3) 0.0454(14) Uani 1 d . . .
N6 N 1.1721(4) -0.4068(4) -0.9385(3) 0.0398(12) Uani 1 d . . .
O7 O 1.2782(4) -0.2105(3) -0.8181(3) 0.0467(11) Uani 1 d . . .
O8 O 1.3741(4) -0.3298(3) -0.8874(3) 0.0402(10) Uani 1 d . . .
C1 C 1.3472(6) -0.3996(5) -0.6461(5) 0.0457(16) Uani 1 d . . .
H1A H 1.3968 -0.4038 -0.6002 0.055 Uiso 1 calc . . R
C2 C 1.0563(6) -0.5086(5) -0.7050(4) 0.0410(15) Uani 1 d . . .
H2A H 1.0052 -0.5548 -0.6752 0.049 Uiso 1 calc . . R
C3 C 1.1003(6) -0.3304(6) -0.9456(5) 0.0539(19) Uani 1 d A . .
H3A H 1.0660 -0.3131 -1.0000 0.065 Uiso 1 calc . . R
C4 C 1.3547(6) -0.2394(5) -0.8746(5) 0.0454(16) Uani 1 d A . .
C5 C 1.4211(6) -0.1610(5) -0.9294(5) 0.0516(18) Uani 1 d . . .
C6 C 1.4966(6) -0.1850(5) -1.0013(5) 0.0517(19) Uani 1 d A . .
H6A H 1.5091 -0.2523 -1.0128 0.062 Uiso 1 calc . . R
C7 C 1.5516(7) -0.1130(5) -1.0544(5) 0.056(2) Uani 1 d . . .
H7A H 1.6005 -0.1302 -1.1040 0.068 Uiso 1 calc A . R
C8 C 1.4054(7) -0.0645(5) -0.9106(5) 0.056(2) Uani 1 d A . .
H8A H 1.3550 -0.0489 -0.8612 0.068 Uiso 1 calc . . R
C9 C 1.4626(6) 0.0113(5) -0.9630(5) 0.0528(19) Uani 1 d . . .
C11 C 1.2467(6) -0.2678(5) -0.5797(5) 0.0476(16) Uani 1 d . . .
C12 C 1.3357(7) -0.2172(7) -0.5573(6) 0.069(2) Uani 1 d . . .
H12A H 1.4087 -0.2319 -0.5832 0.082 Uiso 1 calc . . R
C13 C 1.3190(8) -0.1454(8) -0.4975(7) 0.085(3) Uani 1 d . . .
H13A H 1.3803 -0.1119 -0.4821 0.102 Uiso 1 calc . . R
C14 C 1.2126(8) -0.1231(7) -0.4609(6) 0.072(2) Uani 1 d . . .
C15 C 1.1226(7) -0.1712(6) -0.4828(5) 0.059(2) Uani 1 d . . .
H15A H 1.0496 -0.1551 -0.4577 0.071 Uiso 1 calc . . R
C16 C 1.1401(6) -0.2432(6) -0.5420(5) 0.0509(17) Uani 1 d . . .
H16A H 1.0784 -0.2763 -0.5572 0.061 Uiso 1 calc . . R
O1 O 1.2046(6) -0.0501(6) -0.4016(5) 0.099(2) Uani 1 d . . .
C17 C 1.0978(9) -0.0200(8) -0.3676(8) 0.094(3) Uani 1 d . . .
H17A H 1.1032 0.0313 -0.3275 0.141 Uiso 1 calc . . R
H17B H 1.0609 -0.0771 -0.3341 0.141 Uiso 1 calc . . R
H17C H 1.0543 0.0069 -0.4176 0.141 Uiso 1 calc . . R
C21 C 1.4611(6) -0.5221(6) -0.7185(5) 0.0546(19) Uani 1 d . . .
C22 C 1.4610(7) -0.5996(6) -0.7736(6) 0.063(2) Uani 1 d . . .
H22A H 1.3959 -0.6093 -0.8019 0.076 Uiso 1 calc . . R
C23 C 1.5537(8) -0.6612(8) -0.7869(7) 0.082(3) Uani 1 d . . .
H23A H 1.5525 -0.7118 -0.8256 0.098 Uiso 1 calc . . R
C24 C 1.6485(8) -0.6508(9) -0.7447(7) 0.086(3) Uani 1 d . . .
C25 C 1.6517(8) -0.5770(9) -0.6907(7) 0.089(3) Uani 1 d . . .
H25A H 1.7169 -0.5694 -0.6618 0.106 Uiso 1 calc . . R
C26 C 1.5590(8) -0.5128(8) -0.6782(6) 0.073(2) Uani 1 d . . .
H26A H 1.5625 -0.4610 -0.6411 0.088 Uiso 1 calc . . R
O2 O 1.7355(7) -0.7185(7) -0.7618(5) 0.113(3) Uani 1 d . . .
C27 C 1.8419(9) -0.6977(11) -0.7339(8) 0.120(5) Uani 1 d . . .
H27A H 1.8970 -0.7502 -0.7495 0.180 Uiso 1 calc . . R
H27B H 1.8355 -0.6950 -0.6687 0.180 Uiso 1 calc . . R
H27C H 1.8657 -0.6337 -0.7645 0.180 Uiso 1 calc . . R
C31 C 0.9421(6) -0.3829(5) -0.6425(4) 0.0456(16) Uani 1 d . . .
C32 C 0.8881(7) -0.4423(6) -0.5729(5) 0.061(2) Uani 1 d . . .
H32A H 0.9179 -0.5071 -0.5556 0.073 Uiso 1 calc . . R
C33 C 0.7893(8) -0.4070(8) -0.5276(6) 0.081(3) Uani 1 d . . .
H33A H 0.7507 -0.4493 -0.4816 0.097 Uiso 1 calc . . R
C34 C 0.7482(8) -0.3117(9) -0.5495(7) 0.081(3) Uani 1 d . . .
C35 C 0.8025(7) -0.2499(7) -0.6148(6) 0.064(2) Uani 1 d . . .
H35A H 0.7753 -0.1833 -0.6287 0.076 Uiso 1 calc . . R
C36 C 0.8987(6) -0.2863(6) -0.6608(5) 0.0500(17) Uani 1 d . . .
H36A H 0.9364 -0.2434 -0.7068 0.060 Uiso 1 calc . . R
O3 O 0.6462(6) -0.2660(7) -0.5130(6) 0.109(3) Uani 1 d . . .
C37 C 0.5975(17) -0.3260(11) -0.4519(8) 0.144(6) Uani 1 d . . .
H37A H 0.5284 -0.2939 -0.4273 0.216 Uiso 1 calc . . R
H37B H 0.6465 -0.3444 -0.4036 0.216 Uiso 1 calc . . R
H37C H 0.5801 -0.3858 -0.4779 0.216 Uiso 1 calc . . R
C41 C 1.1558(5) -0.6441(5) -0.7589(4) 0.0397(14) Uani 1 d . . .
C42 C 1.1681(6) -0.6850(5) -0.8400(5) 0.0479(17) Uani 1 d . . .
H42A H 1.1678 -0.6430 -0.8951 0.058 Uiso 1 calc . . R
C43 C 1.1809(7) -0.7872(5) -0.8411(5) 0.060(2) Uani 1 d . . .
H43A H 1.1868 -0.8144 -0.8970 0.072 Uiso 1 calc . . R
C44 C 1.1852(7) -0.8499(5) -0.7626(5) 0.060(2) Uani 1 d . . .
C45 C 1.1718(7) -0.8104(5) -0.6813(5) 0.0526(18) Uani 1 d . . .
H45A H 1.1721 -0.8530 -0.6265 0.063 Uiso 1 calc . . R
C46 C 1.1578(6) -0.7083(5) -0.6798(5) 0.0465(16) Uani 1 d . . .
H46A H 1.1494 -0.6817 -0.6236 0.056 Uiso 1 calc . . R
O4 O 1.1995(6) -0.9487(4) -0.7716(4) 0.085(2) Uani 1 d . . .
C47 C 1.2112(9) -1.0142(6) -0.6921(7) 0.085(3) Uani 1 d . . .
H47A H 1.2208 -1.0827 -0.7074 0.127 Uiso 1 calc . . R
H47B H 1.1445 -1.0077 -0.6504 0.127 Uiso 1 calc . . R
H47C H 1.2765 -0.9975 -0.6637 0.127 Uiso 1 calc . . R
C51 C 1.0215(11) -0.1735(9) -0.8836(11) 0.029(6) Uani 0.370(13) d A 1 .
C52 C 0.9221(11) -0.1644(9) -0.9242(9) 0.034(4) Uani 0.370(13) d A 1 G
H52A H 0.8961 -0.2195 -0.9484 0.041 Uiso 0.370(13) calc A 1 R
C53 C 0.8607(11) -0.0745(10) -0.9292(9) 0.039(5) Uani 0.370(13) d A 1 G
H53A H 0.7927 -0.0683 -0.9569 0.046 Uiso 0.370(13) calc A 1 R
C54 C 0.8988(13) 0.0062(9) -0.8936(10) 0.038(5) Uani 0.370(13) d A 1 DG
C55 C 0.9982(12) -0.0029(9) -0.8531(10) 0.037(5) Uani 0.370(13) d A 1 G
H55A H 1.0242 0.0523 -0.8288 0.045 Uiso 0.370(13) calc A 1 R
C56 C 1.0596(10) -0.0927(10) -0.8481(12) 0.036(6) Uani 0.370(13) d A 1 G
H56A H 1.1276 -0.0990 -0.8204 0.044 Uiso 0.370(13) calc A 1 R
O5 O 0.8471(11) 0.0972(9) -0.8931(10) 0.046(4) Uani 0.370(13) d A 1 D
C57 C 0.7520(12) 0.1151(15) -0.9421(13) 0.044(5) Uani 0.370(13) d A 1 D
H57A H 0.7202 0.1820 -0.9349 0.066 Uiso 0.370(13) calc A 1 R
H57B H 0.6967 0.0662 -0.9192 0.066 Uiso 0.370(13) calc A 1 R
H57C H 0.7734 0.1094 -1.0059 0.066 Uiso 0.370(13) calc A 1 R
C51A C 0.9920(7) -0.1997(6) -0.8887(8) 0.036(4) Uani 0.630(13) d A 2 .
C52A C 0.8853(7) -0.2077(6) -0.9137(7) 0.050(3) Uani 0.630(13) d A 2 G
H52B H 0.8616 -0.2703 -0.9253 0.060 Uiso 0.630(13) calc A 2 R
C53A C 0.8132(7) -0.1244(8) -0.9218(6) 0.052(3) Uani 0.630(13) d A 2 G
H53B H 0.7403 -0.1299 -0.9389 0.063 Uiso 0.630(13) calc A 2 R
C54A C 0.8479(9) -0.0329(6) -0.9049(7) 0.048(4) Uani 0.630(13) d A 2 DG
C55A C 0.9547(9) -0.0248(6) -0.8798(7) 0.046(4) Uani 0.630(13) d A 2 G
H55B H 0.9784 0.0377 -0.8682 0.055 Uiso 0.630(13) calc A 2 R
C56A C 1.0267(7) -0.1082(7) -0.8717(8) 0.044(4) Uani 0.630(13) d A 2 G
H56B H 1.0997 -0.1026 -0.8546 0.052 Uiso 0.630(13) calc A 2 R
O5A O 0.7682(7) 0.0435(6) -0.9129(6) 0.059(3) Uani 0.630(13) d A 2 D
C57A C 0.8060(4) 0.1370(4) -0.9002(3) 0.056(4) Uani 0.630(13) d A 2 D
H57D H 0.7453 0.1875 -0.9075 0.084 Uiso 0.630(13) calc A 2 R
H57E H 0.8685 0.1539 -0.9447 0.084 Uiso 0.630(13) calc A 2 R
H57F H 0.8304 0.1345 -0.8395 0.084 Uiso 0.630(13) calc A 2 R
C61 C 1.1992(4) -0.4634(4) -1.0116(3) 0.0440(16) Uani 1 d A . .
C62 C 1.1226(4) -0.4859(4) -1.0698(3) 0.065(2) Uani 1 d . . .
H62A H 1.0485 -0.4585 -1.0640 0.078 Uiso 1 calc . . R
C63 C 1.1538(7) -0.5479(8) -1.1356(6) 0.078(3) Uani 1 d A . .
H63A H 1.1010 -0.5612 -1.1753 0.094 Uiso 1 calc . . R
C64 C 1.2598(7) -0.5908(8) -1.1449(6) 0.071(3) Uani 1 d . . .
C65 C 1.3365(6) -0.5696(6) -1.0886(5) 0.0513(18) Uani 1 d A . .
H65A H 1.4100 -0.5984 -1.0944 0.062 Uiso 1 calc . . R
C66 C 1.3067(6) -0.5065(5) -1.0235(4) 0.0439(15) Uani 1 d . . .
H66A H 1.3609 -0.4919 -0.9857 0.053 Uiso 1 calc A . R
O6 O 1.2794(5) -0.6505(6) -1.2124(4) 0.093(2) Uani 1 d A . .
C67 C 1.3798(8) -0.7120(9) -1.2132(8) 0.094(4) Uani 1 d . . .
H67A H 1.3845 -0.7510 -1.2646 0.142 Uiso 1 calc A . R
H67B H 1.3794 -0.7569 -1.1573 0.142 Uiso 1 calc . . R
H67C H 1.4441 -0.6701 -1.2183 0.142 Uiso 1 calc . . R
Cl1 Cl 0.5294(5) -0.1192(4) -0.3085(4) 0.1220(15) Uiso 0.70 d B 1 D
C1S C 0.4117(12) -0.0582(12) -0.2725(11) 0.091(4) Uiso 0.70 d B 1 D
Cl2 Cl 0.4034(10) 0.0466(9) -0.2697(9) 0.257(5) Uiso 0.70 d B 1 D
Cl3 Cl 0.4299(9) 0.0712(7) -0.3513(7) 0.100(3) Uiso 0.30 d C 2 D
C2S C 0.528(3) -0.017(3) -0.305(2) 0.18(2) Uiso 0.30 d C 2 D
Cl4 Cl 0.5400(19) -0.0935(14) -0.3941(17) 0.215(8) Uiso 0.30 d C 2 D

loop_
_atom_site_aniso_label
_atom_site_aniso_U_11
_atom_site_aniso_U_22
_atom_site_aniso_U_33
_atom_site_aniso_U_23
_atom_site_aniso_U_13
_atom_site_aniso_U_12
Mo1 0.0395(3) 0.0266(3) 0.0378(3) -0.00234(19) 0.0067(2) -0.0010(2)
Mo2 0.0359(3) 0.0251(3) 0.0389(3) -0.00312(19) 0.0032(2) -0.0016(2)
N1 0.043(3) 0.041(3) 0.043(3) -0.011(2) 0.004(2) -0.009(3)
N2 0.040(3) 0.039(3) 0.049(3) -0.010(2) -0.002(2) 0.002(2)
N3 0.035(3) 0.036(3) 0.037(3) -0.005(2) 0.007(2) -0.007(2)
N4 0.042(3) 0.024(2) 0.042(3) -0.006(2) 0.005(2) -0.006(2)
N5 0.048(3) 0.044(3) 0.039(3) -0.001(2) 0.009(2) 0.019(3)
N6 0.042(3) 0.040(3) 0.036(3) -0.006(2) 0.002(2) 0.010(2)
O7 0.059(3) 0.025(2) 0.051(3) -0.0037(19) 0.021(2) -0.005(2)
O8 0.044(3) 0.025(2) 0.049(2) -0.0059(18) 0.014(2) -0.0036(18)
C1 0.046(4) 0.047(4) 0.045(4) -0.008(3) -0.004(3) -0.004(3)
C2 0.048(4) 0.041(4) 0.034(3) -0.003(3) 0.002(3) -0.016(3)
C3 0.057(5) 0.065(5) 0.035(3) -0.005(3) 0.004(3) 0.019(4)
C4 0.051(4) 0.032(3) 0.051(4) -0.008(3) 0.016(3) -0.004(3)
C5 0.059(5) 0.029(3) 0.062(4) -0.007(3) 0.021(4) -0.004(3)
C6 0.058(5) 0.028(3) 0.066(5) -0.013(3) 0.024(4) -0.007(3)
C7 0.065(5) 0.033(4) 0.067(5) -0.013(3) 0.030(4) -0.008(3)
C8 0.067(5) 0.033(4) 0.065(5) -0.010(3) 0.031(4) -0.008(3)
C9 0.058(5) 0.028(3) 0.068(5) -0.010(3) 0.028(4) -0.007(3)
C11 0.052(4) 0.048(4) 0.045(4) -0.014(3) 0.002(3) -0.008(3)
C12 0.054(5) 0.076(6) 0.081(6) -0.043(5) 0.007(4) -0.011(4)
C13 0.068(6) 0.097(7) 0.101(7) -0.060(6) 0.006(5) -0.024(5)
C14 0.079(6) 0.073(6) 0.069(5) -0.040(5) 0.003(5) -0.007(5)
C15 0.060(5) 0.065(5) 0.052(4) -0.015(4) 0.011(4) -0.007(4)
C16 0.055(4) 0.054(4) 0.043(4) -0.009(3) 0.006(3) -0.007(3)
O1 0.090(5) 0.107(5) 0.111(5) -0.075(5) 0.014(4) -0.012(4)
C17 0.098(8) 0.089(7) 0.096(7) -0.046(6) 0.025(6) -0.002(6)
C21 0.043(4) 0.061(5) 0.060(4) -0.010(4) -0.009(3) 0.012(4)
C22 0.061(5) 0.058(5) 0.072(5) -0.020(4) -0.016(4) 0.020(4)
C23 0.079(7) 0.082(7) 0.086(6) -0.030(5) -0.013(5) 0.036(5)
C24 0.069(6) 0.111(8) 0.074(6) -0.018(6) -0.013(5) 0.048(6)
C25 0.057(6) 0.134(10) 0.076(6) -0.027(6) -0.016(5) 0.038(6)
C26 0.065(6) 0.091(7) 0.066(5) -0.028(5) -0.013(4) 0.014(5)
O2 0.086(5) 0.138(7) 0.109(6) -0.023(5) -0.015(4) 0.063(5)
C27 0.071(7) 0.173(13) 0.100(8) 0.016(8) -0.004(6) 0.064(8)
C31 0.047(4) 0.049(4) 0.042(4) -0.015(3) 0.005(3) -0.012(3)
C32 0.070(5) 0.060(5) 0.055(4) -0.020(4) 0.017(4) -0.022(4)
C33 0.089(7) 0.094(7) 0.061(5) -0.030(5) 0.036(5) -0.051(6)
C34 0.054(5) 0.103(8) 0.091(7) -0.056(6) 0.024(5) -0.016(5)
C35 0.050(5) 0.076(6) 0.067(5) -0.029(4) 0.002(4) 0.007(4)
C36 0.043(4) 0.059(5) 0.048(4) -0.016(3) 0.006(3) 0.003(3)
O3 0.073(5) 0.122(7) 0.125(7) -0.022(5) 0.040(4) -0.021(4)
C37 0.26(2) 0.117(11) 0.060(7) -0.015(7) -0.011(9) -0.017(12)
C41 0.036(3) 0.031(3) 0.050(4) -0.008(3) 0.009(3) -0.008(3)
C42 0.054(4) 0.040(4) 0.047(4) -0.006(3) 0.015(3) -0.013(3)
C43 0.084(6) 0.043(4) 0.051(4) -0.020(3) 0.027(4) -0.023(4)
C44 0.073(5) 0.037(4) 0.066(5) -0.013(3) 0.033(4) -0.015(4)
C45 0.068(5) 0.032(3) 0.053(4) -0.002(3) 0.015(4) -0.002(3)
C46 0.058(4) 0.037(4) 0.044(4) -0.009(3) 0.007(3) -0.004(3)
O4 0.137(6) 0.026(3) 0.082(4) -0.015(3) 0.056(4) -0.015(3)
C47 0.113(8) 0.038(4) 0.094(7) -0.010(4) 0.041(6) -0.002(5)
C51 0.017(9) 0.038(14) 0.033(10) 0.001(10) 0.004(7) -0.013(11)
C52 0.049(13) 0.028(10) 0.026(8) -0.001(7) -0.001(8) -0.008(9)
C53 0.034(12) 0.024(13) 0.056(13) -0.001(9) -0.003(10) 0.006(10)
C54 0.047(15) 0.026(12) 0.038(10) -0.005(8) 0.001(10) 0.007(10)
C55 0.043(12) 0.029(10) 0.042(11) -0.017(8) -0.004(8) 0.012(8)
C56 0.029(11) 0.026(10) 0.056(14) -0.014(8) -0.004(9) 0.007(8)
O5 0.042(9) 0.031(9) 0.063(8) -0.016(6) 0.002(7) 0.020(6)
C57 0.032(10) 0.039(12) 0.058(12) 0.001(9) 0.007(8) 0.001(8)
C51A 0.040(9) 0.033(6) 0.035(6) -0.006(5) -0.001(6) -0.008(7)
C52A 0.055(8) 0.040(8) 0.055(7) -0.010(6) 0.004(6) -0.001(6)
C53A 0.043(7) 0.043(7) 0.070(8) -0.013(6) -0.002(6) 0.004(6)
C54A 0.047(9) 0.037(9) 0.056(8) -0.002(6) 0.006(7) 0.019(7)
C55A 0.063(10) 0.027(7) 0.048(8) -0.010(6) 0.008(7) -0.005(7)
C56A 0.042(8) 0.038(8) 0.051(8) -0.010(6) 0.003(6) -0.002(7)
O5A 0.057(6) 0.044(5) 0.074(6) -0.010(4) -0.003(4) 0.005(4)
C57A 0.044(9) 0.043(9) 0.084(10) -0.026(7) -0.006(8) 0.007(6)
C61 0.042(4) 0.056(4) 0.033(3) -0.005(3) 0.000(3) 0.007(3)
C62 0.045(4) 0.099(7) 0.052(4) -0.027(4) -0.002(3) 0.026(4)
C63 0.043(5) 0.139(9) 0.061(5) -0.052(6) -0.010(4) 0.014(5)
C64 0.047(5) 0.112(7) 0.062(5) -0.052(5) 0.000(4) 0.009(5)
C65 0.036(4) 0.066(5) 0.053(4) -0.022(4) 0.004(3) 0.009(3)
C66 0.037(4) 0.050(4) 0.045(4) -0.013(3) 0.004(3) 0.001(3)
O6 0.045(3) 0.158(7) 0.090(4) -0.086(5) -0.006(3) 0.016(4)
C67 0.061(6) 0.131(9) 0.105(8) -0.085(7) -0.004(5) 0.016(6)

loop_
_atom_type_symbol
_atom_type_description
_atom_type_scat_dispersion_real
_atom_type_scat_dispersion_imag
_atom_type_scat_source
C C 0.0181 0.0091 'International Tables Vol C Tables 4.2.6.8 and 6.1.1.4'
H H 0.0000 0.0000 'International Tables Vol C Tables 4.2.6.8 and 6.1.1.4'
N N 0.0311 0.0180 'International Tables Vol C Tables 4.2.6.8 and 6.1.1.4'
O O 0.0492 0.0322 'International Tables Vol C Tables 4.2.6.8 and 6.1.1.4'
Mo Mo -0.0483 2.7339 'International Tables Vol C Tables 4.2.6.8 and 6.1.1.4'
Cl Cl 0.3639 0.7018 'International Tables Vol C Tables 4.2.6.8 and 6.1.1.4'

loop_
_geom_angle_atom_site_label_1
_geom_angle_atom_site_label_2
_geom_angle_atom_site_label_3
_geom_angle
_geom_angle_site_symmetry_1
_geom_angle_site_symmetry_3
Mo2 Mo1 N1 92.22(15) . .
Mo2 Mo1 N3 93.72(14) . .
Mo2 Mo1 N5 92.24(14) . .
Mo2 Mo1 O7 92.16(11) . .
N1 Mo1 N5 171.6(2) . .
N3 Mo1 N1 92.8(2) . .
N3 Mo1 N5 94.1(2) . .
O7 Mo1 N1 87.1(2) . .
O7 Mo1 N3 174.11(17) . .
O7 Mo1 N5 85.6(2) . .
Mo1 Mo2 N2 93.17(14) . .
Mo1 Mo2 N4 92.20(13) . .
Mo1 Mo2 N6 93.11(13) . .
Mo1 Mo2 O8 91.70(11) . .
N2 Mo2 O8 87.7(2) . .
N4 Mo2 N2 93.2(2) . .
N4 Mo2 O8 175.95(16) . .
N6 Mo2 N2 170.8(2) . .
N6 Mo2 N4 93.3(2) . .
N6 Mo2 O8 85.41(19) . .
C1 N1 Mo1 118.2(4) . .
C1 N1 C11 119.3(6) . .
C11 N1 Mo1 121.2(5) . .
C1 N2 Mo2 117.1(5) . .
C1 N2 C21 120.2(6) . .
C21 N2 Mo2 122.0(4) . .
C2 N3 Mo1 116.1(4) . .
C2 N3 C31 118.4(5) . .
C31 N3 Mo1 125.6(4) . .
C2 N4 Mo2 116.8(4) . .
C2 N4 C41 116.2(5) . .
C41 N4 Mo2 126.8(4) . .
C3 N5 Mo1 117.3(5) . .
C3 N5 C51 124.3(8) . .
C3 N5 C51A 115.6(7) . .
C51 N5 Mo1 115.2(7) . .
C51A N5 Mo1 127.1(6) . .
C51A N5 C51 20.5(5) . .
C3 N6 Mo2 117.4(5) . .
C3 N6 C61 120.4(5) . .
C61 N6 Mo2 122.0(4) . .
C4 O7 Mo1 116.6(4) . .
C4 O8 Mo2 115.6(4) . .
N1 C1 N2 119.0(6) . .
N3 C2 N4 121.1(6) . .
N6 C3 N5 119.8(6) . .
O7 C4 C5 116.9(5) . .
O8 C4 O7 123.3(6) . .
O8 C4 C5 119.8(5) . .
C6 C5 C4 120.5(6) . .
C8 C5 C4 119.4(6) . .
C8 C5 C6 120.0(6) . .
C7 C6 C5 120.5(6) . .
C6 C7 C9 121.2(6) . 2_853
C5 C8 C9 120.9(6) . .
C8 C9 C7 122.5(6) . 2_853
C8 C9 C9 119.9(7) . 2_853
C9 C9 C7 117.6(8) 2_853 2_853
C12 C11 N1 122.1(6) . .
C12 C11 C16 118.2(7) . .
C16 C11 N1 119.4(6) . .
C13 C12 C11 120.9(8) . .
C14 C13 C12 119.5(8) . .
C13 C14 C15 120.8(7) . .
C13 C14 O1 115.2(8) . .
C15 C14 O1 124.0(8) . .
C14 C15 C16 119.2(7) . .
C15 C16 C11 121.3(7) . .
C17 O1 C14 117.3(8) . .
C22 C21 N2 117.5(7) . .
C26 C21 N2 125.9(7) . .
C26 C21 C22 116.6(7) . .
C23 C22 C21 120.9(8) . .
C22 C23 C24 120.9(9) . .
C23 C24 O2 115.6(10) . .
C25 C24 C23 119.9(8) . .
C25 C24 O2 124.5(10) . .
C24 C25 C26 119.7(9) . .
C25 C26 C21 122.0(9) . .
C24 O2 C27 116.7(10) . .
C32 C31 N3 124.2(7) . .
C32 C31 C36 117.3(7) . .
C36 C31 N3 118.5(6) . .
C31 C32 C33 120.2(9) . .
C34 C33 C32 120.3(8) . .
C33 C34 O3 127.3(10) . .
C35 C34 C33 120.8(8) . .
C35 C34 O3 111.9(10) . .
C34 C35 C36 118.4(9) . .
C35 C36 C31 122.9(8) . .
C37 O3 C34 110.3(12) . .
C42 C41 N4 120.9(6) . .
C42 C41 C46 118.0(6) . .
C46 C41 N4 121.1(6) . .
C41 C42 C43 120.3(7) . .
C44 C43 C42 121.2(7) . .
C43 C44 C45 119.2(7) . .
O4 C44 C43 116.3(7) . .
O4 C44 C45 124.5(7) . .
C44 C45 C46 119.8(7) . .
C45 C46 C41 121.4(6) . .
C44 O4 C47 117.3(7) . .
C52 C51 N5 114.6(8) . .
C52 C51 C56 120.0 . .
C56 C51 N5 125.2(8) . .
C51 C52 C53 120.0 . .
C54 C53 C52 120.0 . .
C55 C54 C53 120.0 . .
O5 C54 C53 126.2(11) . .
O5 C54 C55 113.8(11) . .
C54 C55 C56 120.0 . .
C55 C56 C51 120.0 . .
C54 O5 C57 116.8(13) . .
C52A C51A N5 127.2(6) . .
C52A C51A C56A 120.0 . .
C56A C51A N5 112.8(6) . .
C53A C52A C51A 120.0 . .
C54A C53A C52A 120.0 . .
C53A C54A C55A 120.0 . .
O5A C54A C53A 114.6(8) . .
O5A C54A C55A 125.4(8) . .
C56A C55A C54A 120.0 . .
C55A C56A C51A 120.0 . .
C54A O5A C57A 114.1(8) . .
C62 C61 N6 124.1(3) . .
C66 C61 N6 118.9(5) . .
C66 C61 C62 116.9(3) . .
C63 C62 C61 120.5(4) . .
C64 C63 C62 121.4(7) . .
C65 C64 C63 119.1(7) . .
O6 C64 C63 115.4(7) . .
O6 C64 C65 125.5(7) . .
C64 C65 C66 119.9(7) . .
C65 C66 C61 122.1(6) . .
C64 O6 C67 117.2(7) . .
Cl2 C1S Cl1 123.1(12) . .
Cl3 C2S Cl4 96.5(13) . .

loop_
_geom_bond_atom_site_label_1
_geom_bond_atom_site_label_2
_geom_bond_distance
_geom_bond_site_symmetry_2
Mo1 Mo2 2.0888(6) .
Mo1 N1 2.141(6) .
Mo1 N3 2.132(5) .
Mo1 N5 2.142(6) .
Mo1 O7 2.123(4) .
Mo2 N2 2.143(6) .
Mo2 N4 2.142(5) .
Mo2 N6 2.131(5) .
Mo2 O8 2.155(4) .
N1 C1 1.325(9) .
N1 C11 1.417(8) .
N2 C1 1.334(8) .
N2 C21 1.423(9) .
N3 C2 1.323(8) .
N3 C31 1.422(8) .
N4 C2 1.330(8) .
N4 C41 1.405(8) .
N5 C3 1.332(9) .
N5 C51 1.521(11) .
N5 C51A 1.431(7) .
N6 C3 1.315(9) .
N6 C61 1.414(7) .
O7 C4 1.271(7) .
O8 C4 1.268(7) .
C4 C5 1.492(9) .
C5 C6 1.402(9) .
C5 C8 1.371(9) .
C6 C7 1.352(9) .
C7 C9 1.432(9) 2_853
C8 C9 1.396(9) .
C9 C7 1.432(9) 2_853
C9 C9 1.415(13) 2_853
C11 C12 1.393(11) .
C11 C16 1.396(10) .
C12 C13 1.393(11) .
C13 C14 1.381(13) .
C14 C15 1.383(12) .
C14 O1 1.399(9) .
C15 C16 1.389(10) .
O1 C17 1.399(11) .
C21 C22 1.411(11) .
C21 C26 1.395(12) .
C22 C23 1.372(11) .
C23 C24 1.381(14) .
C24 C25 1.363(15) .
C24 O2 1.382(11) .
C25 C26 1.391(12) .
O2 C27 1.441(15) .
C31 C32 1.380(10) .
C31 C36 1.392(10) .
C32 C33 1.406(12) .
C33 C34 1.375(15) .
C34 C35 1.361(14) .
C34 O3 1.438(11) .
C35 C36 1.391(10) .
O3 C37 1.279(15) .
C41 C42 1.388(9) .
C41 C46 1.393(9) .
C42 C43 1.389(10) .
C43 C44 1.376(11) .
C44 C45 1.381(10) .
C44 O4 1.363(9) .
C45 C46 1.389(9) .
O4 C47 1.418(11) .
C51 C52 1.3900 .
C51 C56 1.3900 .
C52 C53 1.3900 .
C53 C54 1.3900 .
C54 C55 1.3900 .
C54 O5 1.352(13) .
C55 C56 1.3900 .
O5 C57 1.416(15) .
C51A C52A 1.3900 .
C51A C56A 1.3900 .
C52A C53A 1.3900 .
C53A C54A 1.3900 .
C54A C55A 1.3900 .
C54A O5A 1.378(9) .
C55A C56A 1.3900 .
O5A C57A 1.411(9) .
C61 C62 1.3983 .
C61 C66 1.398(8) .
C62 C63 1.382(9) .
C63 C64 1.378(11) .
C64 C65 1.374(11) .
C64 O6 1.364(9) .
C65 C66 1.382(9) .
O6 C67 1.433(11) .
Cl1 C1S 1.681(13) .
C1S Cl2 1.425(17) .
Cl3 C2S 1.766(19) .
C2S Cl4 1.78(2) .
